data_7034826
loop_
_publ_author_name
'Wen, He-Rui'
'Bao, Jun'
'Liu, Sui-Jun'
'Liu, Cai-Ming'
'Zhang, Cai-Wei'
'Tang, Yun-Zhi'

_publ_section_title
;
 Temperature-controlled polymorphism of chiral Cu(II)-Ln(III) dinuclear
 complexes exhibiting slow magnetic relaxation.
;
_journal_issue 24
_journal_name_full 'Dalton transactions (Cambridge, England : 2003)'
_journal_page_first 11191
_journal_page_last 11201
_journal_paper_doi 10.1039/c5dt00789e
_journal_volume 44
_journal_year 2015
_chemical_absolute_configuration ad
_chemical_formula_moiety 'C22 H24 Cu N5 O13 Sm, C2 H3 N'
_chemical_formula_sum 'C24 H27 Cu N6 O13 Sm'
_chemical_formula_weight 821.40
_chemical_name_systematic
;
 ?
;
_space_group_crystal_system monoclinic
_space_group_IT_number 4
_space_group_name_Hall 'P 2yb'
_space_group_name_H-M_alt 'P 1 21 1'
_symmetry_space_group_name_Hall 'P 2yb'
_symmetry_space_group_name_H-M 'P 1 21 1'
_atom_sites_solution_hydrogens geom
_audit_creation_date 2015-04-12
_audit_creation_method
;
Olex2 1.2-beta
(compiled 2015.01.26 svn.r3150 for OlexSys, GUI svn.r4998)
;
_audit_update_record
;
2015-04-21 deposited with the CCDC.
2015-05-06 downloaded from the CCDC.
;
_cell_angle_alpha 90
_cell_angle_beta 97.8030(10)
_cell_angle_gamma 90
_cell_formula_units_Z 4
_cell_length_a 12.8073(7)
_cell_length_b 9.1629(5)
_cell_length_c 24.3229(13)
_cell_measurement_reflns_used 9977
_cell_measurement_temperature 100(2)
_cell_measurement_theta_max 27.09
_cell_measurement_theta_min 3.11
_cell_volume 2827.9(3)
_computing_cell_refinement 'SAINT v8.34A (Bruker, 2013)'
_computing_data_reduction 'SAINT v8.34A (Bruker, 2013)'
_computing_molecular_graphics 'Olex2 (Dolomanov et al., 2009)'
_computing_publication_material 'Olex2 (Dolomanov et al., 2009)'
_computing_structure_refinement 'ShelXL (Sheldrick, 2008)'
_diffrn_ambient_temperature 100.0
_diffrn_measured_fraction_theta_full 0.997
_diffrn_measured_fraction_theta_max 0.994
_diffrn_measurement_device_type 'CCD area detector'
_diffrn_measurement_method 'phi and omega scans'
_diffrn_radiation_monochromator graphite
_diffrn_radiation_type MoK\a
_diffrn_radiation_wavelength 0.71073
_diffrn_reflns_av_R_equivalents 0.0266
_diffrn_reflns_av_unetI/netI 0.0357
_diffrn_reflns_laue_measured_fraction_full 0.997
_diffrn_reflns_laue_measured_fraction_max 0.994
_diffrn_reflns_limit_h_max 16
_diffrn_reflns_limit_h_min -15
_diffrn_reflns_limit_k_max 11
_diffrn_reflns_limit_k_min -11
_diffrn_reflns_limit_l_max 31
_diffrn_reflns_limit_l_min -31
_diffrn_reflns_number 32618
_diffrn_reflns_point_group_measured_fraction_full 0.984
_diffrn_reflns_point_group_measured_fraction_max 0.967
_diffrn_reflns_theta_full 25.242
_diffrn_reflns_theta_max 27.119
_diffrn_reflns_theta_min 2.811
_exptl_absorpt_coefficient_mu 2.887
_exptl_absorpt_correction_type none
_exptl_crystal_colour reddish-brown
_exptl_crystal_colour_primary reddish-brown
_exptl_crystal_density_diffrn 1.929
_exptl_crystal_description needle
_exptl_crystal_F_000 1632
_exptl_crystal_size_max 0.2
_exptl_crystal_size_mid 0.18
_exptl_crystal_size_min 0.16
_refine_diff_density_max 0.673
_refine_diff_density_min -0.497
_refine_diff_density_rms 0.095
_refine_ls_abs_structure_details
;
 Flack x determined using 4765 quotients [(I+)-(I-)]/[(I+)+(I-)]
 (Parsons and Flack (2004), Acta Cryst. A60, s61).
;
_refine_ls_abs_structure_Flack 0.039(7)
_refine_ls_extinction_method none
_refine_ls_goodness_of_fit_ref 1.044
_refine_ls_hydrogen_treatment constr
_refine_ls_matrix_type full
_refine_ls_number_parameters 817
_refine_ls_number_reflns 12091
_refine_ls_number_restraints 414
_refine_ls_restrained_S_all 1.029
_refine_ls_R_factor_all 0.0311
_refine_ls_R_factor_gt 0.0258
_refine_ls_shift/su_max 0.001
_refine_ls_shift/su_mean 0.000
_refine_ls_structure_factor_coef Fsqd
_refine_ls_weighting_details
;
 w=1/[\s^2^(Fo^2^)+(0.0186P)^2^+2.3556P]
 where P=(Fo^2^+2Fc^2^)/3
;
_refine_ls_weighting_scheme calc
_refine_ls_wR_factor_gt 0.0518
_refine_ls_wR_factor_ref 0.0536
_reflns_Friedel_coverage 0.829
_reflns_friedel_fraction_full 0.969
_reflns_friedel_fraction_max 0.937
_reflns_number_gt 11130
_reflns_number_total 12091
_reflns_threshold_expression 'I > 2\s(I)'
_cod_data_source_file c5dt00789e2.cif
_cod_data_source_block 3
_cod_depositor_comments 'Adding full bibliography for 7034824--7034836.cif.'
_cod_database_code 7034826
_shelxl_version_number 2013-2
_shelx_space_group_comment
;
The symmetry employed for this shelxl refinement is uniquely defined
by the following loop, which should always be used as a source of
symmetry information in preference to the above space-group names.
They are only intended as comments.
;
_shelx_estimated_absorpt_t_max 0.655
_shelx_estimated_absorpt_t_min 0.596
_olex2_refinement_description
;
1. Fixed Uiso
 At 1.2 times of:
  All C(H) groups, All C(H,H) groups
 At 1.5 times of:
  All C(H,H,H) groups
2. Rigid bond restraints
 All non-hydrogen atoms
 with sigma for 1-2 distances of 0.01 and sigma for 1-3 distances of 0.01
3.a Ternary CH refined with riding coordinates:
 C30(H30), C32(H32), C33(H33), C34(H34)
3.b Secondary CH2 refined with riding coordinates:
 C29(H29A,H29B), C31(H31A,H31B), C28(H28A,H28B), C27(H27A,H27B), C38(H38A,
 H38B), C35(H35A,H35B), C36(H36A,H36B), C37(H37A,H37B)
3.c Aromatic/amide H refined with riding coordinates:
 C1(H1), C2(H2), C4(H4), C5(H5), C7(H7), C10(H10), C13(H13), C14(H14),
 C19(H19), C21(H21), C26(H26), C40(H40), C39(H39), C41(H41), C42(H42), C44(H44)
3.d Idealised Me refined as rotating group:
 C20(H20A,H20B,H20C), C23(H23A,H23B,H23C), C24(H24A,H24B,H24C), C25(H25A,H25B,
 H25C), C45(H45A,H45B,H45C), C46(H46A,H46B,H46C)
;
_olex2_submission_special_instructions 'No special instructions were received'

loop_
_space_group_symop_operation_xyz
'x, y, z'
'-x, y+1/2, -z'

loop_
_atom_site_label
_atom_site_type_symbol
_atom_site_fract_x
_atom_site_fract_y
_atom_site_fract_z
_atom_site_U_iso_or_equiv
_atom_site_adp_type
_atom_site_occupancy
_atom_site_site_symmetry_order
_atom_site_calc_flag
_atom_site_refinement_flags_posn
_atom_site_refinement_flags_adp
Sm1 Sm 0.15274(2) 0.81076(3) 0.13332(2) 0.01126(9) Uani 1 1 d . U
Sm2 Sm 0.84321(2) 0.11093(3) 0.36386(2) 0.01231(10) Uani 1 1 d . U
Cu1 Cu 0.27253(6) 0.78053(12) 0.26857(3) 0.0124(2) Uani 1 1 d . U
Cu2 Cu 0.73207(6) 0.14485(11) 0.22732(3) 0.0116(2) Uani 1 1 d . U
N6 N 0.6231(4) 0.0466(7) 0.1795(2) 0.0112(12) Uani 1 1 d . U
N5 N -0.0446(4) 0.9580(8) 0.1464(2) 0.0139(13) Uani 1 1 d . U
N10 N 0.8454(4) 0.1263(9) 0.4851(2) 0.0192(14) Uani 1 1 d . U
N2 N 0.3635(4) 0.8970(7) 0.3198(2) 0.0116(12) Uani 1 1 d . U
N3 N 0.1466(4) 0.7945(9) 0.0117(2) 0.0176(13) Uani 1 1 d . U
N1 N 0.3066(3) 0.6204(8) 0.31914(18) 0.0121(10) Uani 1 1 d . U
N8 N 1.0407(4) -0.0402(8) 0.3536(2) 0.0182(14) Uani 1 1 d . U
N7 N 0.7195(3) 0.2969(8) 0.17285(18) 0.0118(10) Uani 1 1 d . U
N9 N 0.6486(4) 0.2689(8) 0.3775(2) 0.0194(14) Uani 1 1 d . U
N4 N 0.3441(4) 0.6524(7) 0.1140(2) 0.0175(13) Uani 1 1 d . U
O1 O 0.1860(4) 0.6693(6) 0.21496(18) 0.0134(11) Uani 1 1 d . U
O3 O 0.0432(3) 0.5779(6) 0.13952(17) 0.0149(11) Uani 1 1 d . U
O2 O 0.2464(3) 0.9292(6) 0.21390(17) 0.0129(10) Uani 1 1 d . U
O7 O 0.2528(3) 0.6002(7) 0.10141(17) 0.0184(11) Uani 1 1 d . U
O12 O 0.1525(4) 0.7763(7) -0.03771(18) 0.0243(14) Uani 1 1 d . U
O10 O 0.0140(4) 0.9027(7) 0.1874(2) 0.0190(13) Uani 1 1 d . U
O4 O 0.1985(3) 1.0865(6) 0.12799(16) 0.0138(10) Uani 1 1 d . U
O11 O 0.4232(3) 0.5883(8) 0.1045(2) 0.0321(14) Uani 1 1 d . U
O8 O 0.3498(3) 0.7758(6) 0.13829(18) 0.0189(11) Uani 1 1 d . U
O6 O 0.0770(3) 0.7295(7) 0.03522(19) 0.0240(13) Uani 1 1 d . U
O5 O 0.2098(3) 0.8749(6) 0.04225(18) 0.0188(11) Uani 1 1 d . U
O9 O -0.0148(4) 0.9366(7) 0.09927(19) 0.0234(12) Uani 1 1 d . U
O20 O 0.7398(3) 0.3232(7) 0.39407(17) 0.0184(11) Uani 1 1 d . U
O15 O 0.8176(4) 0.2560(6) 0.28234(18) 0.0139(11) Uani 1 1 d . U
O14 O 0.7527(3) -0.0057(6) 0.28133(17) 0.0131(10) Uani 1 1 d . U
O18 O 0.9875(4) 0.0224(6) 0.3129(2) 0.0175(12) Uani 1 1 d . U
O22 O 0.9142(4) 0.1933(7) 0.46189(19) 0.0229(13) Uani 1 1 d . U
O23 O 0.7819(4) 0.0446(6) 0.45387(19) 0.0223(12) Uani 1 1 d . U
O19 O 1.0069(4) -0.0227(8) 0.40040(19) 0.0249(13) Uani 1 1 d . U
O21 O 0.6466(3) 0.1455(7) 0.35430(17) 0.0196(11) Uani 1 1 d . U
O16 O 0.9561(3) 0.3433(6) 0.36020(17) 0.0140(11) Uani 1 1 d . U
O17 O 0.7950(3) -0.1662(6) 0.36643(16) 0.0151(10) Uani 1 1 d . U
O26 O 0.8398(4) 0.1395(7) 0.53454(18) 0.0247(13) Uani 1 1 d . U
O25 O 0.5682(4) 0.3357(7) 0.3841(2) 0.0291(13) Uani 1 1 d . U
C1 C 0.0343(5) 0.3399(10) 0.1848(3) 0.0152(17) Uani 1 1 d . U
H1 H -0.0181 0.3045 0.1565 0.018 Uiso 1 1 calc R .
C2 C 0.9668(5) 0.5840(9) 0.3169(3) 0.0132(16) Uani 1 1 d . U
H2 H 1.0165 0.6196 0.3464 0.016 Uiso 1 1 calc R .
C3 C 0.8186(5) 0.4816(9) 0.2294(3) 0.0126(15) Uani 1 1 d . U
C4 C 0.7517(5) 0.4296(9) 0.1807(2) 0.0127(13) Uani 1 1 d . U
H4 H 0.7297 0.4985 0.1523 0.015 Uiso 1 1 calc R .
C5 C 0.5909(5) -0.0833(9) 0.1866(3) 0.0126(14) Uani 1 1 d . U
H5 H 0.5400 -0.1230 0.1586 0.015 Uiso 1 1 calc R .
C6 C 0.7006(5) -0.1297(9) 0.2788(2) 0.0128(15) Uani 1 1 d . U
C7 C 0.6769(5) -0.3598(10) 0.3258(3) 0.0158(15) Uani 1 1 d . U
H7 H 0.6938 -0.4224 0.3569 0.019 Uiso 1 1 calc R .
C8 C 0.9279(5) 0.4449(9) 0.3188(3) 0.0137(15) Uani 1 1 d . U
C9 C 0.0749(5) 0.4787(9) 0.1818(2) 0.0119(14) Uani 1 1 d . U
C10 C 0.2672(5) 0.4915(9) 0.3139(2) 0.0118(13) Uani 1 1 d . U
H10 H 0.2915 0.4208 0.3412 0.014 Uiso 1 1 calc R .
C11 C 0.3720(4) 1.1035(11) 0.2589(2) 0.0131(14) Uani 1 1 d . U
C12 C 0.1519(5) 0.5338(9) 0.2223(3) 0.0119(15) Uani 1 1 d . U
C13 C 0.3997(5) 1.0232(9) 0.3098(3) 0.0139(14) Uani 1 1 d . U
H13 H 0.4484 1.0670 0.3380 0.017 Uiso 1 1 calc R .
C14 C 0.3201(5) 1.2800(9) 0.1650(2) 0.0138(15) Uani 1 1 d . U
H14 H 0.3023 1.3401 0.1333 0.017 Uiso 1 1 calc R .
C15 C 0.2741(5) 1.1470(9) 0.1681(2) 0.0125(14) Uani 1 1 d . U
C16 C 0.6262(4) -0.1748(10) 0.2342(2) 0.0123(14) Uani 1 1 d . U
C17 C 0.8525(5) 0.3921(9) 0.2759(3) 0.0115(15) Uani 1 1 d . U
C18 C 0.2978(4) 1.0562(8) 0.2145(3) 0.0110(14) Uani 1 1 d . U
C19 C 0.0716(5) 0.2524(9) 0.2304(3) 0.0168(16) Uani 1 1 d . U
H19 H 0.0448 0.1563 0.2329 0.020 Uiso 1 1 calc R .
C20 C 0.1656(5) 1.1744(9) 0.0798(2) 0.0169(16) Uani 1 1 d . U
H20A H 0.2238 1.1832 0.0577 0.025 Uiso 1 1 calc GR .
H20B H 0.1455 1.2716 0.0915 0.025 Uiso 1 1 calc GR .
H20C H 0.1051 1.1283 0.0575 0.025 Uiso 1 1 calc GR .
C21 C 0.9328(5) 0.6733(10) 0.2712(3) 0.0172(17) Uani 1 1 d . U
H21 H 0.9599 0.7695 0.2695 0.021 Uiso 1 1 calc R .
C22 C 0.7225(4) -0.2231(9) 0.3246(2) 0.0133(15) Uani 1 1 d . U
C23 C 0.8213(5) -0.2566(9) 0.4150(3) 0.0186(16) Uani 1 1 d . U
H23A H 0.8820 -0.2148 0.4386 0.028 Uiso 1 1 calc GR .
H23B H 0.8387 -0.3552 0.4036 0.028 Uiso 1 1 calc GR .
H23C H 0.7609 -0.2611 0.4358 0.028 Uiso 1 1 calc GR .
C24 C -0.0391(5) 0.5307(10) 0.0969(3) 0.0192(18) Uani 1 1 d . U
H24A H -0.0618 0.6131 0.0724 0.029 Uiso 1 1 calc GR .
H24B H -0.0991 0.4948 0.1140 0.029 Uiso 1 1 calc GR .
H24C H -0.0125 0.4523 0.0752 0.029 Uiso 1 1 calc GR .
C25 C 1.0410(5) 0.3868(10) 0.4023(3) 0.0187(18) Uani 1 1 d . U
H25A H 1.0163 0.4641 0.4252 0.028 Uiso 1 1 calc GR .
H25B H 1.1001 0.4232 0.3845 0.028 Uiso 1 1 calc GR .
H25C H 1.0641 0.3026 0.4257 0.028 Uiso 1 1 calc GR .
C26 C 0.1455(4) 0.3029(11) 0.2708(2) 0.0146(14) Uani 1 1 d . U
H26 H 0.1699 0.2417 0.3014 0.017 Uiso 1 1 calc R .
C29 C 0.4833(5) 0.8769(9) 0.4122(3) 0.0154(15) Uani 1 1 d . U
H29A H 0.5468 0.8650 0.3936 0.019 Uiso 1 1 calc R .
H29B H 0.4753 0.9819 0.4204 0.019 Uiso 1 1 calc R .
C31 C 0.4030(5) 0.5728(8) 0.4164(2) 0.0164(14) Uani 1 1 d . U
H31A H 0.4102 0.4676 0.4085 0.020 Uiso 1 1 calc R .
H31B H 0.3383 0.5864 0.4340 0.020 Uiso 1 1 calc R .
C30 C 0.3860(4) 0.8225(6) 0.3742(2) 0.0122(10) Uani 1 1 d . U
H30 H 0.3236 0.8376 0.3942 0.015 Uiso 1 1 calc R .
C28 C 0.4957(5) 0.7898(7) 0.4659(2) 0.0223(14) Uani 1 1 d . U
H28A H 0.4361 0.8124 0.4865 0.027 Uiso 1 1 calc R .
H28B H 0.5615 0.8201 0.4893 0.027 Uiso 1 1 calc R .
C27 C 0.4991(4) 0.6250(6) 0.4559(2) 0.0205(12) Uani 1 1 d . U
H27A H 0.5640 0.6004 0.4400 0.025 Uiso 1 1 calc R .
H27B H 0.5016 0.5732 0.4918 0.025 Uiso 1 1 calc R .
C32 C 0.3942(4) 0.6586(6) 0.3631(2) 0.0128(10) Uani 1 1 d . U
H32 H 0.4613 0.6430 0.3471 0.015 Uiso 1 1 calc R .
O13 O -0.1234(3) 1.0289(7) 0.1519(2) 0.0237(13) Uani 1 1 d . U
O24 O 1.1198(4) -0.1098(7) 0.3495(2) 0.0259(14) Uani 1 1 d . U
C33 C 0.6633(4) 0.2441(6) 0.1197(2) 0.0128(10) Uani 1 1 d . U
H33 H 0.7141 0.1828 0.1020 0.015 Uiso 1 1 calc R .
C34 C 0.5759(4) 0.1423(6) 0.1340(2) 0.0139(11) Uani 1 1 d . U
H34 H 0.5230 0.2050 0.1495 0.017 Uiso 1 1 calc R .
C38 C 0.4776(4) 0.1808(7) 0.0394(2) 0.0200(15) Uani 1 1 d . U
H38A H 0.4459 0.1298 0.0053 0.024 Uiso 1 1 calc R .
H38B H 0.4218 0.2399 0.0532 0.024 Uiso 1 1 calc R .
C35 C 0.5186(5) 0.0680(9) 0.0833(3) 0.0168(15) Uani 1 1 d . U
H35A H 0.4589 0.0107 0.0939 0.020 Uiso 1 1 calc R .
H35B H 0.5671 -0.0001 0.0679 0.020 Uiso 1 1 calc R .
C36 C 0.6201(5) 0.3580(8) 0.0775(2) 0.0157(14) Uani 1 1 d . U
H36A H 0.6782 0.4195 0.0676 0.019 Uiso 1 1 calc R .
H36B H 0.5695 0.4218 0.0935 0.019 Uiso 1 1 calc R .
C37 C 0.5645(4) 0.2809(6) 0.0255(2) 0.0220(12) Uani 1 1 d . U
H37A H 0.5342 0.3551 -0.0017 0.026 Uiso 1 1 calc R .
H37B H 0.6168 0.2233 0.0082 0.026 Uiso 1 1 calc R .
C40 C 0.5803(5) -0.3137(9) 0.2354(3) 0.0168(15) Uani 1 1 d . U
H40 H 0.5315 -0.3455 0.2049 0.020 Uiso 1 1 calc R .
C39 C 0.6053(5) -0.4039(10) 0.2803(2) 0.0172(15) Uani 1 1 d . U
H39 H 0.5736 -0.4976 0.2804 0.021 Uiso 1 1 calc R .
C41 C 0.4194(5) 1.2422(9) 0.2550(3) 0.0134(14) Uani 1 1 d . U
H41 H 0.4694 1.2762 0.2846 0.016 Uiso 1 1 calc R .
C42 C 0.3941(4) 1.3275(10) 0.2091(2) 0.0147(14) Uani 1 1 d . U
H42 H 0.4269 1.4200 0.2071 0.018 Uiso 1 1 calc R .
C43 C 0.1873(5) 0.4472(9) 0.2683(3) 0.0128(15) Uani 1 1 d . U
C44 C 0.8595(5) 0.6212(11) 0.2285(2) 0.0145(15) Uani 1 1 d . U
H44 H 0.8368 0.6830 0.1978 0.017 Uiso 1 1 calc R .
C45 C 0.7742(6) 0.9312(11) 0.0196(3) 0.0255(18) Uani 1 1 d . U
H45A H 0.7142 0.9428 -0.0097 0.038 Uiso 1 1 calc GR .
H45B H 0.8366 0.9018 0.0031 0.038 Uiso 1 1 calc GR .
H45C H 0.7882 1.0241 0.0392 0.038 Uiso 1 1 calc GR .
C46 C 0.2141(6) -0.0035(10) 0.4814(3) 0.0228(18) Uani 1 1 d . U
H46A H 0.2002 -0.0978 0.4629 0.034 Uiso 1 1 calc GR .
H46B H 0.1489 0.0337 0.4933 0.034 Uiso 1 1 calc GR .
H46C H 0.2677 -0.0157 0.5139 0.034 Uiso 1 1 calc GR .
C48 C 0.7495(5) 0.8186(12) 0.0590(3) 0.0203(16) Uani 1 1 d . U
C47 C 0.2514(5) 0.0985(12) 0.4435(3) 0.0222(17) Uani 1 1 d . U
N12 N 0.2807(5) 0.1785(9) 0.4132(3) 0.0305(17) Uani 1 1 d . U
N11 N 0.7290(5) 0.7326(9) 0.0893(3) 0.0314(18) Uani 1 1 d . U

loop_
_atom_site_aniso_label
_atom_site_aniso_U_11
_atom_site_aniso_U_22
_atom_site_aniso_U_33
_atom_site_aniso_U_23
_atom_site_aniso_U_13
_atom_site_aniso_U_12
Sm1 0.01051(15) 0.0121(2) 0.01087(15) 0.00108(16) 0.00025(12) -0.00047(17)
Sm2 0.01200(16) 0.0130(3) 0.01156(16) 0.00103(16) 0.00004(12) -0.00181(17)
Cu1 0.0134(4) 0.0119(6) 0.0111(3) 0.0017(3) -0.0008(3) -0.0018(4)
Cu2 0.0128(4) 0.0107(6) 0.0105(3) 0.0015(3) -0.0011(3) -0.0025(4)
N6 0.011(2) 0.012(3) 0.011(2) 0.001(2) -0.0002(18) 0.001(2)
N5 0.012(2) 0.012(4) 0.017(3) -0.004(3) 0.000(2) -0.004(2)
N10 0.021(3) 0.018(4) 0.018(2) 0.008(3) 0.003(2) 0.010(3)
N2 0.011(2) 0.012(3) 0.012(2) 0.002(2) 0.0004(18) 0.004(2)
N3 0.021(3) 0.021(4) 0.011(2) 0.002(3) 0.0001(19) 0.008(3)
N1 0.011(2) 0.014(3) 0.011(2) -0.001(2) 0.0032(16) 0.003(2)
N8 0.010(2) 0.019(4) 0.025(3) -0.001(3) 0.002(2) -0.002(3)
N7 0.010(2) 0.013(3) 0.012(2) -0.001(2) 0.0007(16) -0.001(2)
N9 0.013(2) 0.028(4) 0.017(2) 0.003(2) 0.0021(19) 0.000(2)
N4 0.022(3) 0.014(3) 0.015(2) 0.000(2) -0.001(2) 0.009(3)
O1 0.018(2) 0.008(3) 0.013(2) 0.004(2) -0.0009(18) -0.003(2)
O3 0.015(2) 0.017(3) 0.012(2) 0.001(2) -0.0010(16) -0.005(2)
O2 0.014(2) 0.009(3) 0.014(2) 0.0020(19) -0.0037(17) -0.002(2)
O7 0.015(2) 0.017(3) 0.022(2) -0.001(2) -0.0001(17) -0.001(2)
O12 0.033(3) 0.029(4) 0.012(2) 0.003(2) 0.0074(19) 0.007(3)
O10 0.018(2) 0.021(4) 0.016(2) 0.002(2) -0.0007(19) 0.005(2)
O4 0.016(2) 0.014(3) 0.0112(19) 0.0046(19) -0.0019(15) 0.000(2)
O11 0.019(2) 0.045(4) 0.034(3) 0.000(3) 0.0078(19) 0.017(3)
O8 0.013(2) 0.017(3) 0.026(2) -0.002(2) 0.0008(16) -0.002(2)
O6 0.016(2) 0.040(4) 0.017(2) -0.001(2) 0.0032(18) -0.003(2)
O5 0.022(2) 0.017(3) 0.018(2) 0.001(2) 0.0052(18) -0.002(2)
O9 0.019(2) 0.033(4) 0.018(2) 0.000(2) 0.0024(18) 0.008(2)
O20 0.019(2) 0.016(3) 0.020(2) 0.000(2) -0.0004(17) -0.001(2)
O15 0.013(2) 0.012(3) 0.016(2) 0.002(2) 0.0005(17) -0.006(2)
O14 0.014(2) 0.011(3) 0.013(2) 0.0009(19) -0.0006(17) -0.005(2)
O18 0.019(2) 0.017(3) 0.018(2) 0.005(2) 0.0049(19) 0.001(2)
O22 0.021(2) 0.030(4) 0.017(2) 0.001(2) 0.0020(18) -0.006(2)
O23 0.026(2) 0.019(3) 0.022(2) -0.001(2) 0.0039(19) -0.004(2)
O19 0.019(2) 0.040(4) 0.015(2) 0.006(3) 0.0007(18) 0.003(2)
O21 0.017(2) 0.020(3) 0.021(2) -0.008(2) 0.0007(17) 0.001(2)
O16 0.013(2) 0.012(3) 0.016(2) 0.000(2) -0.0006(16) -0.002(2)
O17 0.020(2) 0.014(3) 0.0104(19) 0.0021(19) -0.0014(16) -0.002(2)
O26 0.038(3) 0.024(4) 0.012(2) 0.003(2) 0.0024(19) 0.012(3)
O25 0.024(2) 0.028(4) 0.036(3) -0.006(2) 0.0070(19) 0.009(2)
C1 0.012(3) 0.020(5) 0.015(3) -0.006(3) 0.006(2) -0.004(3)
C2 0.010(3) 0.013(4) 0.016(3) -0.003(3) 0.000(2) -0.002(3)
C3 0.012(3) 0.014(4) 0.013(3) 0.000(3) 0.005(2) 0.002(3)
C4 0.012(3) 0.014(3) 0.013(3) 0.004(2) 0.005(2) 0.002(2)
C5 0.009(3) 0.018(4) 0.010(3) -0.001(3) -0.002(2) 0.000(3)
C6 0.014(3) 0.016(4) 0.009(3) 0.003(2) 0.004(2) 0.000(3)
C7 0.015(3) 0.013(4) 0.020(3) 0.004(3) 0.007(2) 0.003(3)
C8 0.008(3) 0.018(4) 0.016(3) -0.004(3) 0.003(2) 0.002(3)
C9 0.013(3) 0.008(4) 0.014(3) 0.004(3) 0.003(2) 0.000(3)
C10 0.016(3) 0.011(3) 0.009(3) 0.001(2) 0.006(2) 0.004(2)
C11 0.013(3) 0.015(4) 0.011(3) 0.003(3) 0.001(2) 0.002(3)
C12 0.008(3) 0.013(4) 0.015(3) -0.001(3) 0.005(2) -0.002(3)
C13 0.010(3) 0.014(4) 0.018(3) -0.003(3) 0.004(2) 0.000(3)
C14 0.017(3) 0.014(4) 0.012(3) 0.003(3) 0.005(2) 0.000(3)
C15 0.014(3) 0.014(4) 0.009(3) 0.000(3) 0.002(2) 0.004(3)
C16 0.011(3) 0.008(4) 0.018(3) -0.002(3) 0.003(2) -0.001(3)
C17 0.016(3) 0.008(4) 0.012(3) 0.000(3) 0.006(2) -0.002(3)
C18 0.008(3) 0.006(4) 0.019(3) -0.003(3) 0.002(2) -0.005(3)
C19 0.016(3) 0.007(4) 0.029(4) 0.003(3) 0.008(3) 0.005(3)
C20 0.025(3) 0.016(4) 0.009(3) 0.003(3) -0.001(2) 0.002(3)
C21 0.019(3) 0.018(5) 0.017(3) -0.006(3) 0.010(3) -0.010(3)
C22 0.011(3) 0.015(4) 0.015(3) -0.001(3) 0.004(2) -0.003(3)
C23 0.022(3) 0.015(4) 0.018(3) 0.005(3) 0.000(3) 0.000(3)
C24 0.011(3) 0.029(5) 0.016(3) -0.003(3) -0.003(3) -0.006(3)
C25 0.015(3) 0.018(5) 0.021(3) -0.001(3) -0.003(3) -0.004(3)
C26 0.017(3) 0.011(4) 0.016(3) 0.000(4) 0.006(2) 0.001(4)
C29 0.020(3) 0.013(3) 0.012(3) -0.003(2) -0.001(2) 0.001(3)
C31 0.016(3) 0.016(4) 0.017(3) 0.000(2) 0.003(2) 0.000(3)
C30 0.011(2) 0.013(3) 0.012(2) -0.001(2) 0.0017(18) 0.000(2)
C28 0.032(3) 0.017(3) 0.015(3) -0.001(3) -0.004(2) 0.000(3)
C27 0.023(3) 0.021(3) 0.016(3) 0.003(2) -0.006(2) 0.004(3)
C32 0.011(2) 0.016(3) 0.011(2) 0.001(2) -0.0003(19) 0.001(2)
O13 0.013(2) 0.027(4) 0.031(3) 0.000(3) 0.0036(19) 0.009(2)
O24 0.016(2) 0.027(4) 0.034(3) -0.007(3) 0.001(2) 0.003(3)
C33 0.014(2) 0.012(3) 0.013(2) 0.000(2) 0.0032(19) 0.001(2)
C34 0.010(2) 0.016(3) 0.015(3) 0.001(2) -0.0006(19) 0.004(2)
C38 0.018(3) 0.023(4) 0.016(3) 0.001(3) -0.007(2) 0.002(3)
C35 0.013(3) 0.016(4) 0.020(3) -0.002(3) -0.002(2) -0.002(3)
C36 0.019(3) 0.017(4) 0.011(3) 0.006(2) 0.002(2) 0.004(2)
C37 0.027(3) 0.020(3) 0.016(3) 0.003(2) -0.006(2) 0.001(2)
C40 0.012(3) 0.020(4) 0.017(3) 0.000(3) 0.000(2) 0.002(3)
C39 0.017(3) 0.016(4) 0.020(3) -0.004(3) 0.007(2) -0.006(3)
C41 0.011(3) 0.012(4) 0.017(3) -0.002(3) 0.001(2) -0.006(3)
C42 0.015(3) 0.011(4) 0.018(3) 0.004(3) 0.005(2) 0.001(3)
C43 0.016(3) 0.007(4) 0.017(3) -0.001(3) 0.008(2) -0.001(3)
C44 0.019(3) 0.015(4) 0.011(3) 0.004(3) 0.006(2) 0.004(4)
C45 0.032(4) 0.023(5) 0.021(4) -0.002(3) 0.003(3) 0.001(4)
C46 0.029(4) 0.023(5) 0.015(3) -0.004(3) -0.001(3) -0.004(3)
C48 0.018(3) 0.021(5) 0.021(3) -0.004(4) -0.003(3) 0.004(4)
C47 0.022(3) 0.021(5) 0.023(3) -0.006(4) -0.001(3) 0.002(4)
N12 0.032(3) 0.026(4) 0.033(4) 0.002(3) 0.003(3) -0.004(3)
N11 0.036(4) 0.028(5) 0.028(4) 0.009(3) -0.001(3) 0.005(3)

loop_
_atom_type_symbol
_atom_type_description
_atom_type_scat_dispersion_real
_atom_type_scat_dispersion_imag
_atom_type_scat_source
C C 0.0033 0.0016 'International Tables Vol C Tables 4.2.6.8 and 6.1.1.4'
H H 0.0000 0.0000 'International Tables Vol C Tables 4.2.6.8 and 6.1.1.4'
Cu Cu 0.3201 1.2651 'International Tables Vol C Tables 4.2.6.8 and 6.1.1.4'
N N 0.0061 0.0033 'International Tables Vol C Tables 4.2.6.8 and 6.1.1.4'
O O 0.0106 0.0060 'International Tables Vol C Tables 4.2.6.8 and 6.1.1.4'
Sm Sm -0.1638 3.4418 'International Tables Vol C Tables 4.2.6.8 and 6.1.1.4'

loop_
_geom_angle_atom_site_label_1
_geom_angle_atom_site_label_2
_geom_angle_atom_site_label_3
_geom_angle
N5 Sm1 N4 176.31(16)
O1 Sm1 N5 102.82(16)
O1 Sm1 N4 78.72(16)
O1 Sm1 O3 62.13(15)
O1 Sm1 O2 63.29(17)
O1 Sm1 O7 78.21(16)
O1 Sm1 O10 78.59(17)
O1 Sm1 O4 123.98(15)
O1 Sm1 O8 79.94(16)
O1 Sm1 O6 128.78(19)
O1 Sm1 O5 146.59(16)
O1 Sm1 O9 125.87(16)
O3 Sm1 N5 83.66(17)
O3 Sm1 N4 94.20(17)
O3 Sm1 O4 159.75(14)
O2 Sm1 N5 92.60(15)
O2 Sm1 N4 91.08(16)
O2 Sm1 O3 122.76(15)
O2 Sm1 O7 112.38(15)
O2 Sm1 O10 74.39(16)
O2 Sm1 O4 60.85(15)
O2 Sm1 O8 68.64(15)
O2 Sm1 O6 166.24(17)
O2 Sm1 O5 116.23(16)
O2 Sm1 O9 112.00(17)
O7 Sm1 N5 151.52(16)
O7 Sm1 N4 25.20(16)
O7 Sm1 O3 71.57(17)
O7 Sm1 O4 127.33(16)
O7 Sm1 O8 50.70(17)
O7 Sm1 O6 68.36(16)
O10 Sm1 N5 25.59(15)
O10 Sm1 N4 156.80(16)
O10 Sm1 O3 79.38(17)
O10 Sm1 O7 148.90(19)
O10 Sm1 O4 83.11(17)
O10 Sm1 O8 142.58(16)
O10 Sm1 O6 112.48(15)
O4 Sm1 N5 76.17(16)
O4 Sm1 N4 105.84(17)
O8 Sm1 N5 157.75(18)
O8 Sm1 N4 25.53(17)
O8 Sm1 O3 116.17(17)
O8 Sm1 O4 83.99(16)
O8 Sm1 O6 104.88(14)
O6 Sm1 N5 90.70(15)
O6 Sm1 N4 85.75(15)
O6 Sm1 O3 70.89(16)
O6 Sm1 O4 107.18(17)
O5 Sm1 N5 110.51(16)
O5 Sm1 N4 67.87(16)
O5 Sm1 O3 118.42(15)
O5 Sm1 O7 71.44(17)
O5 Sm1 O10 134.71(17)
O5 Sm1 O4 68.39(16)
O5 Sm1 O8 70.23(14)
O5 Sm1 O6 50.28(16)
O9 Sm1 N5 25.62(14)
O9 Sm1 N4 151.53(15)
O9 Sm1 O3 87.19(18)
O9 Sm1 O7 135.50(16)
O9 Sm1 O10 51.17(16)
O9 Sm1 O4 73.87(17)
O9 Sm1 O8 152.61(18)
O9 Sm1 O6 67.83(17)
O9 Sm1 O5 86.47(15)
N8 Sm2 N9 177.95(17)
O20 Sm2 N8 152.38(17)
O20 Sm2 N9 25.74(17)
O20 Sm2 O22 68.47(15)
O20 Sm2 O16 72.08(16)
O20 Sm2 O17 127.42(16)
O15 Sm2 N8 102.52(16)
O15 Sm2 N9 78.20(16)
O15 Sm2 O20 78.04(16)
O15 Sm2 O14 63.83(17)
O15 Sm2 O18 78.15(17)
O15 Sm2 O22 127.39(18)
O15 Sm2 O23 147.58(17)
O15 Sm2 O19 126.07(16)
O15 Sm2 O21 80.18(16)
O15 Sm2 O16 61.56(15)
O15 Sm2 O17 123.88(15)
O14 Sm2 N8 92.44(16)
O14 Sm2 N9 89.60(16)
O14 Sm2 O20 111.75(15)
O14 Sm2 O18 75.46(16)
O14 Sm2 O22 167.06(16)
O14 Sm2 O23 116.48(16)
O14 Sm2 O19 111.36(18)
O14 Sm2 O21 67.60(15)
O14 Sm2 O16 122.80(15)
O14 Sm2 O17 60.28(15)
O18 Sm2 N8 25.36(15)
O18 Sm2 N9 155.82(16)
O18 Sm2 O20 148.20(18)
O18 Sm2 O22 111.52(16)
O18 Sm2 O23 134.25(17)
O18 Sm2 O21 142.53(15)
O18 Sm2 O16 78.16(17)
O18 Sm2 O17 83.66(16)
O22 Sm2 N8 91.00(16)
O22 Sm2 N9 87.06(15)
O22 Sm2 O16 69.98(16)
O22 Sm2 O17 108.70(16)
O23 Sm2 N8 109.75(17)
O23 Sm2 N9 69.44(16)
O23 Sm2 O20 72.07(17)
O23 Sm2 O22 50.73(16)
O23 Sm2 O21 71.47(15)
O23 Sm2 O16 118.35(16)
O23 Sm2 O17 68.88(16)
O19 Sm2 N8 25.82(15)
O19 Sm2 N9 152.75(15)
O19 Sm2 O20 136.68(16)
O19 Sm2 O18 51.11(16)
O19 Sm2 O22 68.59(18)
O19 Sm2 O23 85.25(16)
O19 Sm2 O21 151.60(18)
O19 Sm2 O16 88.24(17)
O19 Sm2 O17 72.76(17)
O21 Sm2 N8 156.60(19)
O21 Sm2 N9 25.27(17)
O21 Sm2 O20 51.01(17)
O21 Sm2 O22 105.93(14)
O21 Sm2 O16 116.81(17)
O21 Sm2 O17 83.56(17)
O16 Sm2 N8 83.83(17)
O16 Sm2 N9 94.90(17)
O16 Sm2 O17 159.44(14)
O17 Sm2 N8 75.64(17)
O17 Sm2 N9 105.59(17)
N2 Cu1 Sm1 136.89(18)
N2 Cu1 N1 86.8(2)
N1 Cu1 Sm1 134.70(17)
O1 Cu1 Sm1 40.70(15)
O1 Cu1 N2 177.1(2)
O1 Cu1 N1 95.2(2)
O1 Cu1 O2 82.7(2)
O2 Cu1 Sm1 42.41(15)
O2 Cu1 N2 95.1(2)
O2 Cu1 N1 174.5(2)
N6 Cu2 Sm2 135.58(17)
N7 Cu2 Sm2 135.85(17)
N7 Cu2 N6 86.4(2)
O15 Cu2 Sm2 41.25(15)
O15 Cu2 N6 168.4(2)
O15 Cu2 N7 94.8(2)
O14 Cu2 Sm2 42.86(14)
O14 Cu2 N6 95.7(2)
O14 Cu2 N7 176.84(19)
O14 Cu2 O15 83.7(2)
C5 N6 Cu2 125.2(5)
C5 N6 C34 123.2(5)
C34 N6 Cu2 111.5(4)
O10 N5 Sm1 58.2(3)
O10 N5 O9 115.4(6)
O9 N5 Sm1 57.3(3)
O13 N5 Sm1 175.4(5)
O13 N5 O10 122.4(6)
O13 N5 O9 122.2(6)
O22 N10 Sm2 59.4(3)
O22 N10 O23 116.4(5)
O23 N10 Sm2 57.2(3)
O26 N10 Sm2 175.1(5)
O26 N10 O22 121.9(7)
O26 N10 O23 121.7(6)
C13 N2 Cu1 125.8(5)
C13 N2 C30 123.5(6)
C30 N2 Cu1 110.6(4)
O12 N3 Sm1 172.9(5)
O12 N3 O6 121.2(6)
O12 N3 O5 122.5(6)
O6 N3 Sm1 59.8(3)
O5 N3 Sm1 56.8(3)
O5 N3 O6 116.3(5)
C10 N1 Cu1 125.8(4)
C10 N1 C32 122.6(6)
C32 N1 Cu1 111.3(4)
O18 N8 Sm2 58.0(3)
O18 N8 O19 115.4(6)
O19 N8 Sm2 57.6(3)
O24 N8 Sm2 176.5(5)
O24 N8 O18 122.9(6)
O24 N8 O19 121.7(6)
C4 N7 Cu2 126.0(4)
C4 N7 C33 123.3(5)
C33 N7 Cu2 110.7(4)
O20 N9 Sm2 58.5(4)
O21 N9 Sm2 58.3(3)
O21 N9 O20 116.8(6)
O25 N9 Sm2 178.9(5)
O25 N9 O20 120.6(7)
O25 N9 O21 122.6(6)
O7 N4 Sm1 57.4(4)
O7 N4 O8 116.2(6)
O11 N4 Sm1 178.3(5)
O11 N4 O7 122.5(7)
O11 N4 O8 121.2(6)
O8 N4 Sm1 58.9(3)
Cu1 O1 Sm1 107.8(2)
C12 O1 Sm1 126.7(4)
C12 O1 Cu1 125.5(5)
C9 O3 Sm1 118.6(4)
C9 O3 C24 116.6(6)
C24 O3 Sm1 124.0(4)
Cu1 O2 Sm1 105.5(2)
C18 O2 Sm1 126.2(4)
C18 O2 Cu1 125.2(4)
N4 O7 Sm1 97.4(5)
N5 O10 Sm1 96.2(4)
C15 O4 Sm1 119.5(4)
C15 O4 C20 116.5(6)
C20 O4 Sm1 122.8(4)
N4 O8 Sm1 95.5(3)
N3 O6 Sm1 94.8(4)
N3 O5 Sm1 98.2(4)
N5 O9 Sm1 97.0(4)
N9 O20 Sm2 95.8(5)
Cu2 O15 Sm2 106.8(2)
C17 O15 Sm2 127.5(4)
C17 O15 Cu2 125.7(5)
Cu2 O14 Sm2 105.0(2)
C6 O14 Sm2 127.0(4)
C6 O14 Cu2 125.0(4)
N8 O18 Sm2 96.6(4)
N10 O22 Sm2 95.3(4)
N10 O23 Sm2 97.3(4)
N8 O19 Sm2 96.6(4)
N9 O21 Sm2 96.4(4)
C8 O16 Sm2 119.2(4)
C8 O16 C25 115.3(6)
C25 O16 Sm2 125.1(4)
C22 O17 Sm2 119.1(4)
C22 O17 C23 116.3(6)
C23 O17 Sm2 123.1(4)
C9 C1 H1 120.7
C9 C1 C19 118.6(7)
C19 C1 H1 120.7
C8 C2 H2 120.2
C8 C2 C21 119.6(6)
C21 C2 H2 120.2
C17 C3 C4 123.1(8)
C44 C3 C4 118.4(7)
C44 C3 C17 118.2(6)
N7 C4 C3 125.1(7)
N7 C4 H4 117.5
C3 C4 H4 117.5
N6 C5 H5 117.5
N6 C5 C16 125.1(6)
C16 C5 H5 117.5
O14 C6 C16 125.2(6)
O14 C6 C22 116.4(6)
C22 C6 C16 118.4(7)
C22 C7 H7 120.7
C22 C7 C39 118.5(7)
C39 C7 H7 120.7
O16 C8 C17 113.2(7)
C2 C8 O16 126.1(6)
C2 C8 C17 120.7(7)
C1 C9 O3 124.5(6)
C1 C9 C12 122.3(7)
C12 C9 O3 113.2(7)
N1 C10 H10 118.1
N1 C10 C43 123.9(7)
C43 C10 H10 118.1
C18 C11 C13 124.3(8)
C18 C11 C41 118.4(6)
C41 C11 C13 117.3(6)
O1 C12 C9 117.2(7)
O1 C12 C43 123.9(7)
C9 C12 C43 118.9(7)
N2 C13 C11 124.7(7)
N2 C13 H13 117.7
C11 C13 H13 117.7
C15 C14 H14 120.4
C15 C14 C42 119.3(7)
C42 C14 H14 120.4
O4 C15 C18 112.4(7)
C14 C15 O4 125.7(6)
C14 C15 C18 121.9(6)
C6 C16 C5 123.4(7)
C40 C16 C5 117.1(6)
C40 C16 C6 119.5(7)
O15 C17 C3 124.2(7)
O15 C17 C8 116.0(7)
C8 C17 C3 119.9(7)
O2 C18 C11 123.9(6)
O2 C18 C15 117.0(6)
C15 C18 C11 119.0(7)
C1 C19 H19 119.6
C26 C19 C1 120.8(8)
C26 C19 H19 119.6
O4 C20 H20A 109.5
O4 C20 H20B 109.5
O4 C20 H20C 109.5
H20A C20 H20B 109.5
H20A C20 H20C 109.5
H20B C20 H20C 109.5
C2 C21 H21 120.0
C44 C21 C2 119.9(8)
C44 C21 H21 120.0
O17 C22 C6 113.3(7)
O17 C22 C7 124.7(6)
C7 C22 C6 121.9(6)
O17 C23 H23A 109.5
O17 C23 H23B 109.5
O17 C23 H23C 109.5
H23A C23 H23B 109.5
H23A C23 H23C 109.5
H23B C23 H23C 109.5
O3 C24 H24A 109.5
O3 C24 H24B 109.5
O3 C24 H24C 109.5
H24A C24 H24B 109.5
H24A C24 H24C 109.5
H24B C24 H24C 109.5
O16 C25 H25A 109.5
O16 C25 H25B 109.5
O16 C25 H25C 109.5
H25A C25 H25B 109.5
H25A C25 H25C 109.5
H25B C25 H25C 109.5
C19 C26 H26 119.5
C19 C26 C43 120.9(7)
C43 C26 H26 119.5
H29A C29 H29B 108.3
C30 C29 H29A 109.8
C30 C29 H29B 109.8
C28 C29 H29A 109.8
C28 C29 H29B 109.8
C28 C29 C30 109.3(5)
H31A C31 H31B 108.2
C27 C31 H31A 109.7
C27 C31 H31B 109.7
C32 C31 H31A 109.7
C32 C31 H31B 109.7
C32 C31 C27 109.7(5)
N2 C30 C29 115.7(5)
N2 C30 H30 107.4
N2 C30 C32 107.7(4)
C29 C30 H30 107.4
C32 C30 C29 110.9(5)
C32 C30 H30 107.4
C29 C28 H28A 109.1
C29 C28 H28B 109.1
C29 C28 C27 112.5(5)
H28A C28 H28B 107.8
C27 C28 H28A 109.1
C27 C28 H28B 109.1
C31 C27 C28 111.7(5)
C31 C27 H27A 109.3
C31 C27 H27B 109.3
C28 C27 H27A 109.3
C28 C27 H27B 109.3
H27A C27 H27B 107.9
N1 C32 C31 117.2(5)
N1 C32 C30 107.2(5)
N1 C32 H32 107.0
C31 C32 C30 111.0(5)
C31 C32 H32 107.0
C30 C32 H32 107.0
N7 C33 H33 107.1
N7 C33 C34 106.6(4)
N7 C33 C36 117.3(5)
C34 C33 H33 107.1
C36 C33 H33 107.1
C36 C33 C34 111.2(4)
N6 C34 C33 107.1(4)
N6 C34 H34 106.8
N6 C34 C35 116.7(5)
C33 C34 H34 106.8
C35 C34 C33 112.2(5)
C35 C34 H34 106.8
H38A C38 H38B 107.9
C35 C38 H38A 109.2
C35 C38 H38B 109.2
C37 C38 H38A 109.2
C37 C38 H38B 109.2
C37 C38 C35 111.8(5)
C34 C35 C38 110.5(6)
C34 C35 H35A 109.6
C34 C35 H35B 109.6
C38 C35 H35A 109.6
C38 C35 H35B 109.6
H35A C35 H35B 108.1
C33 C36 H36A 109.9
C33 C36 H36B 109.9
C33 C36 C37 109.1(6)
H36A C36 H36B 108.3
C37 C36 H36A 109.9
C37 C36 H36B 109.9
C38 C37 C36 111.5(5)
C38 C37 H37A 109.3
C38 C37 H37B 109.3
C36 C37 H37A 109.3
C36 C37 H37B 109.3
H37A C37 H37B 108.0
C16 C40 H40 119.6
C39 C40 C16 120.7(6)
C39 C40 H40 119.6
C7 C39 H39 119.6
C40 C39 C7 120.9(8)
C40 C39 H39 119.6
C11 C41 H41 119.6
C42 C41 C11 120.9(6)
C42 C41 H41 119.6
C14 C42 H42 119.7
C41 C42 C14 120.6(8)
C41 C42 H42 119.7
C12 C43 C10 124.6(7)
C12 C43 C26 118.5(6)
C26 C43 C10 116.9(6)
C3 C44 C21 121.7(7)
C3 C44 H44 119.1
C21 C44 H44 119.1
H45A C45 H45B 109.5
H45A C45 H45C 109.5
H45B C45 H45C 109.5
C48 C45 H45A 109.5
C48 C45 H45B 109.5
C48 C45 H45C 109.5
H46A C46 H46B 109.5
H46A C46 H46C 109.5
H46B C46 H46C 109.5
C47 C46 H46A 109.5
C47 C46 H46B 109.5
C47 C46 H46C 109.5
N11 C48 C45 179.0(8)
N12 C47 C46 179.6(10)

loop_
_geom_bond_atom_site_label_1
_geom_bond_atom_site_label_2
_geom_bond_distance
Sm1 N5 2.921(6)
Sm1 N4 2.940(6)
Sm1 O1 2.361(5)
Sm1 O3 2.569(5)
Sm1 O2 2.412(4)
Sm1 O7 2.497(6)
Sm1 O10 2.497(5)
Sm1 O4 2.601(6)
Sm1 O8 2.530(4)
Sm1 O6 2.561(5)
Sm1 O5 2.495(4)
Sm1 O9 2.478(5)
Sm2 N8 2.925(6)
Sm2 N9 2.939(6)
Sm2 O20 2.518(6)
Sm2 O15 2.373(5)
Sm2 O14 2.426(4)
Sm2 O18 2.497(5)
Sm2 O22 2.548(5)
Sm2 O23 2.499(5)
Sm2 O19 2.486(5)
Sm2 O21 2.517(4)
Sm2 O16 2.582(5)
Sm2 O17 2.616(6)
Cu1 N2 1.911(6)
Cu1 N1 1.926(6)
Cu1 O1 1.891(5)
Cu1 O2 1.901(5)
Cu2 N6 1.916(5)
Cu2 N7 1.914(6)
Cu2 O15 1.906(5)
Cu2 O14 1.898(5)
N6 C5 1.279(10)
N6 C34 1.475(7)
N5 O10 1.269(7)
N5 O9 1.273(7)
N5 O13 1.222(7)
N10 O22 1.267(8)
N10 O23 1.277(8)
N10 O26 1.221(6)
N2 C13 1.281(10)
N2 C30 1.482(7)
N3 O12 1.226(6)
N3 O6 1.270(8)
N3 O5 1.260(8)
N1 C10 1.283(10)
N1 C32 1.482(6)
N8 O18 1.261(7)
N8 O19 1.282(7)
N8 O24 1.212(7)
N7 C4 1.289(11)
N7 C33 1.473(7)
N9 O20 1.283(7)
N9 O21 1.263(9)
N9 O25 1.228(7)
N4 O7 1.262(7)
N4 O11 1.219(7)
N4 O8 1.273(8)
O1 C12 1.336(9)
O3 C9 1.392(8)
O3 C24 1.442(7)
O2 C18 1.336(8)
O4 C15 1.392(7)
O4 C20 1.437(8)
O15 C17 1.341(9)
O14 C6 1.315(9)
O16 C8 1.384(9)
O16 C25 1.444(7)
O17 C22 1.383(7)
O17 C23 1.445(8)
C1 H1 0.9500
C1 C9 1.381(11)
C1 C19 1.398(10)
C2 H2 0.9500
C2 C8 1.372(12)
C2 C21 1.401(10)
C3 C4 1.444(9)
C3 C17 1.416(10)
C3 C44 1.383(12)
C4 H4 0.9500
C5 H5 0.9500
C5 C16 1.450(9)
C6 C16 1.405(8)
C6 C22 1.404(9)
C7 H7 0.9500
C7 C22 1.384(11)
C7 C39 1.398(9)
C8 C17 1.408(9)
C9 C12 1.390(9)
C10 H10 0.9500
C10 C43 1.460(9)
C11 C13 1.443(10)
C11 C18 1.407(8)
C11 C41 1.417(12)
C12 C43 1.397(10)
C13 H13 0.9500
C14 H14 0.9500
C14 C15 1.361(11)
C14 C42 1.401(9)
C15 C18 1.403(9)
C16 C40 1.404(12)
C19 H19 0.9500
C19 C26 1.351(9)
C20 H20A 0.9800
C20 H20B 0.9800
C20 H20C 0.9800
C21 H21 0.9500
C21 C44 1.387(9)
C23 H23A 0.9800
C23 H23B 0.9800
C23 H23C 0.9800
C24 H24A 0.9800
C24 H24B 0.9800
C24 H24C 0.9800
C25 H25A 0.9800
C25 H25B 0.9800
C25 H25C 0.9800
C26 H26 0.9500
C26 C43 1.431(12)
C29 H29A 0.9900
C29 H29B 0.9900
C29 C30 1.532(8)
C29 C28 1.520(9)
C31 H31A 0.9900
C31 H31B 0.9900
C31 C27 1.531(8)
C31 C32 1.509(8)
C30 H30 1.0000
C30 C32 1.532(7)
C28 H28A 0.9900
C28 H28B 0.9900
C28 C27 1.532(8)
C27 H27A 0.9900
C27 H27B 0.9900
C32 H32 1.0000
C33 H33 1.0000
C33 C34 1.534(7)
C33 C36 1.515(8)
C34 H34 1.0000
C34 C35 1.509(8)
C38 H38A 0.9900
C38 H38B 0.9900
C38 C35 1.527(9)
C38 C37 1.516(8)
C35 H35A 0.9900
C35 H35B 0.9900
C36 H36A 0.9900
C36 H36B 0.9900
C36 C37 1.536(8)
C37 H37A 0.9900
C37 H37B 0.9900
C40 H40 0.9500
C40 C39 1.371(10)
C39 H39 0.9500
C41 H41 0.9500
C41 C42 1.364(9)
C42 H42 0.9500
C44 H44 0.9500
C45 H45A 0.9800
C45 H45B 0.9800
C45 H45C 0.9800
C45 C48 1.471(12)
C46 H46A 0.9800
C46 H46B 0.9800
C46 H46C 0.9800
C46 C47 1.440(12)
C48 N11 1.135(11)
C47 N12 1.137(11)

loop_
_geom_torsion_atom_site_label_1
_geom_torsion_atom_site_label_2
_geom_torsion_atom_site_label_3
_geom_torsion_atom_site_label_4
_geom_torsion
Sm1 Cu1 O1 C12 179.0(6)
Sm1 O1 C12 C9 -11.8(8)
Sm1 O1 C12 C43 169.6(5)
Sm1 O3 C9 C1 -169.0(5)
Sm1 O3 C9 C12 12.0(7)
Sm1 O2 C18 C11 -163.6(5)
Sm1 O2 C18 C15 17.4(8)
Sm1 O4 C15 C14 166.8(5)
Sm1 O4 C15 C18 -14.6(7)
Sm2 Cu2 O14 C6 161.5(6)
Sm2 O15 C17 C3 -168.1(5)
Sm2 O15 C17 C8 12.3(8)
Sm2 O14 C6 C16 161.6(5)
Sm2 O14 C6 C22 -18.5(8)
Sm2 O16 C8 C2 167.2(5)
Sm2 O16 C8 C17 -13.3(7)
Sm2 O17 C22 C6 13.4(7)
Sm2 O17 C22 C7 -168.4(5)
Cu1 N2 C13 C11 4.4(10)
Cu1 N2 C30 C29 160.9(4)
Cu1 N2 C30 C32 36.3(5)
Cu1 N1 C10 C43 -1.3(9)
Cu1 N1 C32 C31 157.3(4)
Cu1 N1 C32 C30 31.7(5)
Cu1 O1 C12 C9 169.4(5)
Cu1 O1 C12 C43 -9.2(9)
Cu1 O2 C18 C11 -6.6(9)
Cu1 O2 C18 C15 174.5(4)
Cu2 N6 C5 C16 4.6(10)
Cu2 N6 C34 C33 32.5(5)
Cu2 N6 C34 C35 159.1(4)
Cu2 N7 C4 C3 11.0(9)
Cu2 N7 C33 C34 38.1(5)
Cu2 N7 C33 C36 163.4(4)
Cu2 O15 C17 C3 9.2(9)
Cu2 O15 C17 C8 -170.4(5)
Cu2 O14 C6 C16 4.1(9)
Cu2 O14 C6 C22 -176.0(4)
N6 Cu2 O14 Sm2 -161.3(2)
N6 Cu2 O14 C6 0.2(5)
N6 C5 C16 C6 0.4(11)
N6 C5 C16 C40 178.6(6)
N6 C34 C35 C38 -178.1(5)
N2 C30 C32 N1 -43.4(5)
N2 C30 C32 C31 -172.6(4)
N1 Cu1 O1 Sm1 -167.8(2)
N1 Cu1 O1 C12 11.1(5)
N1 C10 C43 C12 6.8(10)
N1 C10 C43 C26 -175.2(6)
N7 C33 C34 N6 -44.9(6)
N7 C33 C34 C35 -174.2(5)
N7 C33 C36 C37 -179.9(4)
O1 C12 C43 C10 -1.2(11)
O1 C12 C43 C26 -179.2(6)
O3 C9 C12 O1 -1.4(9)
O3 C9 C12 C43 177.3(6)
O2 Cu1 O1 Sm1 7.1(2)
O2 Cu1 O1 C12 -174.0(5)
O7 N4 O8 Sm1 -3.3(5)
O12 N3 O6 Sm1 171.9(6)
O12 N3 O5 Sm1 -171.7(7)
O10 N5 O9 Sm1 -4.4(7)
O4 C15 C18 O2 -0.2(8)
O4 C15 C18 C11 -179.2(5)
O11 N4 O7 Sm1 -177.9(5)
O11 N4 O8 Sm1 178.0(5)
O8 N4 O7 Sm1 3.4(6)
O6 N3 O5 Sm1 6.7(7)
O5 N3 O6 Sm1 -6.5(7)
O9 N5 O10 Sm1 4.3(7)
O20 N9 O21 Sm2 1.1(6)
O15 Cu2 O14 Sm2 7.0(2)
O15 Cu2 O14 C6 168.6(5)
O14 C6 C16 C5 -5.2(11)
O14 C6 C16 C40 176.6(6)
O14 C6 C22 O17 1.5(9)
O14 C6 C22 C7 -176.8(6)
O18 N8 O19 Sm2 5.6(7)
O22 N10 O23 Sm2 -5.4(7)
O23 N10 O22 Sm2 5.2(7)
O19 N8 O18 Sm2 -5.5(7)
O21 N9 O20 Sm2 -1.1(6)
O16 C8 C17 O15 2.0(8)
O16 C8 C17 C3 -177.6(6)
O26 N10 O22 Sm2 -174.5(6)
O26 N10 O23 Sm2 174.3(6)
O25 N9 O20 Sm2 179.2(5)
O25 N9 O21 Sm2 -179.2(5)
C1 C9 C12 O1 179.6(6)
C1 C9 C12 C43 -1.8(10)
C1 C19 C26 C43 0.1(10)
C2 C8 C17 O15 -178.4(6)
C2 C8 C17 C3 2.0(10)
C2 C21 C44 C3 -0.3(10)
C4 N7 C33 C34 -139.7(5)
C4 N7 C33 C36 -14.4(8)
C4 C3 C17 O15 -7.5(10)
C4 C3 C17 C8 172.1(6)
C4 C3 C44 C21 -173.2(6)
C5 N6 C34 C33 -150.2(6)
C5 N6 C34 C35 -23.6(8)
C5 C16 C40 C39 -176.6(6)
C6 C16 C40 C39 1.7(10)
C8 C2 C21 C44 0.6(10)
C9 C1 C19 C26 0.5(10)
C9 C12 C43 C10 -179.7(6)
C9 C12 C43 C26 2.3(10)
C10 N1 C32 C31 -28.6(7)
C10 N1 C32 C30 -154.2(5)
C11 C41 C42 C14 0.3(10)
C13 N2 C30 C29 -20.1(8)
C13 N2 C30 C32 -144.7(6)
C13 C11 C18 O2 -1.7(11)
C13 C11 C18 C15 177.2(7)
C13 C11 C41 C42 -177.3(6)
C14 C15 C18 O2 178.5(6)
C14 C15 C18 C11 -0.5(10)
C15 C14 C42 C41 -0.5(10)
C16 C6 C22 O17 -178.6(6)
C16 C6 C22 C7 3.1(10)
C16 C40 C39 C7 0.1(10)
C17 C3 C4 N7 -3.3(10)
C17 C3 C44 C21 0.8(10)
C18 C11 C13 N2 2.9(11)
C18 C11 C41 C42 -0.2(10)
C19 C1 C9 O3 -178.6(6)
C19 C1 C9 C12 0.4(10)
C19 C26 C43 C10 -179.7(6)
C19 C26 C43 C12 -1.5(10)
C20 O4 C15 C14 -1.2(9)
C20 O4 C15 C18 177.4(6)
C21 C2 C8 O16 178.1(6)
C21 C2 C8 C17 -1.4(10)
C22 C6 C16 C5 174.9(6)
C22 C6 C16 C40 -3.3(9)
C22 C7 C39 C40 -0.3(10)
C23 O17 C22 C6 180.0(6)
C23 O17 C22 C7 -1.8(9)
C24 O3 C9 C1 1.1(9)
C24 O3 C9 C12 -178.0(6)
C25 O16 C8 C2 -5.6(9)
C25 O16 C8 C17 173.9(6)
C29 C30 C32 N1 -170.9(4)
C29 C30 C32 C31 59.9(6)
C29 C28 C27 C31 -54.6(7)
C30 N2 C13 C11 -174.4(6)
C30 C29 C28 C27 54.6(7)
C28 C29 C30 N2 -179.8(5)
C28 C29 C30 C32 -56.9(6)
C27 C31 C32 N1 178.6(5)
C27 C31 C32 C30 -57.8(6)
C32 N1 C10 C43 -174.5(5)
C32 C31 C27 C28 55.0(7)
O13 N5 O10 Sm1 -174.6(6)
O13 N5 O9 Sm1 174.6(6)
O24 N8 O18 Sm2 176.0(6)
O24 N8 O19 Sm2 -176.0(6)
C33 N7 C4 C3 -171.5(5)
C33 C34 C35 C38 -54.0(6)
C33 C36 C37 C38 57.2(6)
C34 N6 C5 C16 -172.3(6)
C34 C33 C36 C37 -56.9(6)
C35 C38 C37 C36 -56.4(7)
C36 C33 C34 N6 -173.9(5)
C36 C33 C34 C35 56.9(6)
C37 C38 C35 C34 54.0(7)
C39 C7 C22 O17 -179.4(6)
C39 C7 C22 C6 -1.3(10)
C41 C11 C13 N2 179.8(6)
C41 C11 C18 O2 -178.6(6)
C41 C11 C18 C15 0.4(9)
C42 C14 C15 O4 179.1(6)
C42 C14 C15 C18 0.6(10)
C44 C3 C4 N7 170.4(6)
C44 C3 C17 O15 178.8(6)
C44 C3 C17 C8 -1.6(10)
